data_4034703
loop_
_publ_author_name
'Hiscock, Lana K.'
'Yao, Chengzhang'
'Skene, William G.'
'Dawe, Louise N.'
'Maly, Kenneth Edward'

_publ_section_title
;
 Synthesis of Emissive Heteroacene Derivatives via Nucleophilic Aromatic
 Substitution.
;
_journal_name_full 'The Journal of organic chemistry'
_journal_paper_doi 10.1021/acs.joc.9b02523
_journal_year 2019
_chemical_formula_moiety 'C20 H11 F N4 O2'
_chemical_formula_sum 'C20 H11 F N4 O2'
_chemical_formula_weight 358.33
_space_group_crystal_system monoclinic
_space_group_IT_number 14
_space_group_name_Hall '-P 2yn'
_space_group_name_H-M_alt 'P 1 21/n 1'
_atom_sites_solution_hydrogens mixed
_atom_sites_solution_primary dual
_audit_creation_date 2019-09-25
_audit_creation_method
;
Olex2 1.2
(compiled 2018.05.29 svn.r3508 for OlexSys, GUI svn.r5506)
;
_cell_angle_alpha 90
_cell_angle_beta 96.157(10)
_cell_angle_gamma 90
_cell_formula_units_Z 4
_cell_length_a 4.5752(12)
_cell_length_b 22.619(6)
_cell_length_c 15.627(5)
_cell_measurement_reflns_used 9903
_cell_measurement_temperature 110(2)
_cell_measurement_theta_max 31.48
_cell_measurement_theta_min 2.23
_cell_volume 1607.9(8)
_computing_cell_refinement 'SAINT V8.38A (?, 2016)'
_computing_data_reduction 'SAINT V8.38A (?, 2016)'
_computing_molecular_graphics 'Olex2 (Dolomanov et al., 2009)'
_computing_publication_material 'Olex2 (Dolomanov et al., 2009)'
_computing_structure_refinement 'ShelXL (Sheldrick, 2015)'
_computing_structure_solution 'ShelXT (Sheldrick, 2015)'
_diffrn_ambient_temperature 110(2)
_diffrn_measured_fraction_theta_full 0.999
_diffrn_measured_fraction_theta_max 0.999
_diffrn_measurement_device_type 'Bruker APEX-II CCD'
_diffrn_measurement_method '\f and \w scans'
_diffrn_radiation_type MoK\a
_diffrn_radiation_wavelength 0.71073
_diffrn_reflns_av_R_equivalents 0.0351
_diffrn_reflns_av_unetI/netI 0.0126
_diffrn_reflns_Laue_measured_fraction_full 0.999
_diffrn_reflns_Laue_measured_fraction_max 0.999
_diffrn_reflns_limit_h_max 5
_diffrn_reflns_limit_h_min -5
_diffrn_reflns_limit_k_max 28
_diffrn_reflns_limit_k_min -28
_diffrn_reflns_limit_l_max 19
_diffrn_reflns_limit_l_min -19
_diffrn_reflns_number 85634
_diffrn_reflns_point_group_measured_fraction_full 0.999
_diffrn_reflns_point_group_measured_fraction_max 0.999
_diffrn_reflns_theta_full 25.242
_diffrn_reflns_theta_max 26.368
_diffrn_reflns_theta_min 2.227
_diffrn_standards_number 0
_exptl_absorpt_coefficient_mu 0.107
_exptl_absorpt_correction_T_max 0.7464
_exptl_absorpt_correction_T_min 0.6838
_exptl_absorpt_correction_type multi-scan
_exptl_absorpt_process_details
'SADABS-2016/2 (Bruker,2016/2) was used for absorption correction. wR2(int) was 0.0862 before and 0.0514 after correction. The Ratio of minimum to maximum transmission is 0.9161. The \l/2 correction factor is Not present.'
_exptl_crystal_colour red
_exptl_crystal_colour_primary red
_exptl_crystal_density_diffrn 1.480
_exptl_crystal_description prism
_exptl_crystal_F_000 736
_exptl_crystal_size_max 0.63
_exptl_crystal_size_mid 0.078
_exptl_crystal_size_min 0.071
_refine_diff_density_max 0.216
_refine_diff_density_min -0.220
_refine_diff_density_rms 0.041
_refine_ls_extinction_method none
_refine_ls_goodness_of_fit_ref 1.026
_refine_ls_hydrogen_treatment mixed
_refine_ls_matrix_type full
_refine_ls_number_parameters 256
_refine_ls_number_reflns 3293
_refine_ls_number_restraints 0
_refine_ls_restrained_S_all 1.026
_refine_ls_R_factor_all 0.0409
_refine_ls_R_factor_gt 0.0322
_refine_ls_shift/su_max 0.001
_refine_ls_shift/su_mean 0.000
_refine_ls_structure_factor_coef Fsqd
_refine_ls_weighting_details 'w=1/[\s^2^(Fo^2^)+(0.0472P)^2^+0.5551P] where P=(Fo^2^+2Fc^2^)/3'
_refine_ls_weighting_scheme calc
_refine_ls_wR_factor_gt 0.0850
_refine_ls_wR_factor_ref 0.0914
_reflns_Friedel_coverage 0.000
_reflns_number_gt 2783
_reflns_number_total 3293
_reflns_threshold_expression 'I > 2\s(I)'
_cod_data_source_file jo9b02523_si_003.cif
_cod_data_source_block compound_9
_cod_database_code 4034703
_shelx_shelxl_version_number 2016/6
_shelx_space_group_comment
;
The symmetry employed for this shelxl refinement is uniquely defined
by the following loop, which should always be used as a source of
symmetry information in preference to the above space-group names.
They are only intended as comments.
;
_shelx_estimated_absorpt_t_max 0.992
_shelx_estimated_absorpt_t_min 0.935
_olex2_refinement_description
;
1. Fixed Uiso
 At 1.2 times of:
  All C(H) groups
2.a Aromatic/amide H refined with riding coordinates:
 C6(H6), C20(H20), C9(H9), C7(H7), C8(H8), C17(H17), C19(H19), C18(H18)
;
_olex2_submission_special_instructions 'No special instructions were received'

loop_
_space_group_symop_operation_xyz
'x, y, z'
'-x+1/2, y+1/2, -z+1/2'
'-x, -y, -z'
'x-1/2, -y-1/2, z-1/2'

loop_
_atom_site_label
_atom_site_type_symbol
_atom_site_fract_x
_atom_site_fract_y
_atom_site_fract_z
_atom_site_U_iso_or_equiv
_atom_site_adp_type
_atom_site_occupancy
_atom_site_site_symmetry_order
_atom_site_calc_flag
_atom_site_refinement_flags_posn
F2 F -0.27791(16) 0.64690(3) 0.77074(4) 0.02340(18) Uani 1 1 d .
O1 O 0.28461(18) 0.73899(3) 0.57370(5) 0.0200(2) Uani 1 1 d .
O2 O -0.12915(18) 0.53613(3) 0.71642(5) 0.0207(2) Uani 1 1 d .
N1 N 0.4561(2) 0.62945(4) 0.51278(7) 0.0201(2) Uani 1 1 d .
N3 N 0.3068(2) 0.47784(4) 0.56723(7) 0.0239(2) Uani 1 1 d .
N4 N -0.1904(3) 0.41702(5) 0.70720(7) 0.0242(2) Uani 1 1 d .
N2 N -0.1719(2) 0.79376(4) 0.71751(7) 0.0254(2) Uani 1 1 d .
C3 C 0.0062(2) 0.69198(5) 0.67098(7) 0.0164(2) Uani 1 1 d .
C4 C 0.1926(3) 0.68752(5) 0.60694(7) 0.0160(2) Uani 1 1 d .
C13 C -0.0894(3) 0.74890(5) 0.69709(8) 0.0182(2) Uani 1 1 d .
C16 C 0.0154(3) 0.44119(5) 0.76882(8) 0.0199(3) Uani 1 1 d .
C2 C -0.0959(3) 0.64070(5) 0.70883(7) 0.0180(2) Uani 1 1 d .
C5 C 0.4762(3) 0.73564(5) 0.50951(7) 0.0178(2) Uani 1 1 d .
C15 C 0.0665(3) 0.50190(5) 0.77230(7) 0.0189(3) Uani 1 1 d .
C10 C 0.5608(3) 0.68141(5) 0.47830(7) 0.0179(2) Uani 1 1 d .
C12 C 0.1709(3) 0.58181(5) 0.61685(8) 0.0172(2) Uani 1 1 d .
C1 C -0.0158(3) 0.58607(5) 0.68316(8) 0.0179(2) Uani 1 1 d .
C11 C 0.2776(3) 0.63187(5) 0.57751(7) 0.0167(2) Uani 1 1 d .
C6 C 0.5764(3) 0.78825(5) 0.47944(8) 0.0221(3) Uani 1 1 d .
H6 H 0.516218 0.824859 0.501674 0.026 Uiso 1 1 calc R
C20 C 0.2826(3) 0.52717(5) 0.82876(8) 0.0243(3) Uani 1 1 d .
H20 H 0.311969 0.568749 0.828880 0.029 Uiso 1 1 calc R
C9 C 0.7519(3) 0.68057(5) 0.41478(8) 0.0210(3) Uani 1 1 d .
H9 H 0.812212 0.643954 0.392598 0.025 Uiso 1 1 calc R
C14 C 0.2469(3) 0.52401(5) 0.58958(8) 0.0184(3) Uani 1 1 d .
C7 C 0.7675(3) 0.78690(6) 0.41585(8) 0.0249(3) Uani 1 1 d .
H7 H 0.838620 0.822817 0.394306 0.030 Uiso 1 1 calc R
C8 C 0.8541(3) 0.73329(6) 0.38396(8) 0.0245(3) Uani 1 1 d .
H8 H 0.984536 0.732650 0.340600 0.029 Uiso 1 1 calc R
C17 C 0.1915(3) 0.40636(6) 0.82742(9) 0.0263(3) Uani 1 1 d .
H17 H 0.161605 0.364806 0.827877 0.032 Uiso 1 1 calc R
C19 C 0.4570(3) 0.49142(6) 0.88547(9) 0.0301(3) Uani 1 1 d .
H19 H 0.608391 0.508162 0.924392 0.036 Uiso 1 1 calc R
C18 C 0.4076(3) 0.43104(6) 0.88459(9) 0.0311(3) Uani 1 1 d .
H18 H 0.524097 0.406339 0.923853 0.037 Uiso 1 1 calc R
H4A H -0.262(3) 0.3820(7) 0.7242(10) 0.032(4) Uiso 1 1 d .
H4B H -0.336(4) 0.4413(8) 0.6858(10) 0.036(4) Uiso 1 1 d .
H1 H 0.503(3) 0.5954(7) 0.4915(10) 0.032(4) Uiso 1 1 d .

loop_
_atom_site_aniso_label
_atom_site_aniso_U_11
_atom_site_aniso_U_22
_atom_site_aniso_U_33
_atom_site_aniso_U_23
_atom_site_aniso_U_13
_atom_site_aniso_U_12
F2 0.0276(4) 0.0179(4) 0.0273(4) -0.0021(3) 0.0151(3) -0.0001(3)
O1 0.0261(5) 0.0117(4) 0.0240(4) 0.0008(3) 0.0108(4) 0.0008(3)
O2 0.0221(4) 0.0123(4) 0.0281(5) 0.0034(3) 0.0052(4) -0.0017(3)
N1 0.0269(6) 0.0123(5) 0.0227(5) -0.0013(4) 0.0103(4) 0.0030(4)
N3 0.0316(6) 0.0145(5) 0.0270(6) -0.0004(4) 0.0091(5) 0.0028(4)
N4 0.0299(6) 0.0135(5) 0.0297(6) 0.0027(4) 0.0054(5) -0.0037(5)
N2 0.0321(6) 0.0160(5) 0.0294(6) -0.0036(4) 0.0092(5) 0.0032(4)
C3 0.0180(6) 0.0124(5) 0.0187(6) -0.0021(4) 0.0017(5) 0.0011(4)
C4 0.0179(6) 0.0112(5) 0.0186(6) 0.0009(4) 0.0008(5) 0.0004(4)
C13 0.0199(6) 0.0161(6) 0.0193(6) 0.0003(5) 0.0048(5) -0.0013(5)
C16 0.0232(6) 0.0161(5) 0.0223(6) 0.0014(5) 0.0112(5) 0.0000(5)
C2 0.0184(6) 0.0175(6) 0.0191(6) -0.0014(4) 0.0061(5) 0.0004(4)
C5 0.0172(6) 0.0188(6) 0.0177(6) 0.0015(4) 0.0036(5) 0.0013(4)
C15 0.0220(6) 0.0159(6) 0.0202(6) 0.0021(4) 0.0092(5) 0.0016(4)
C10 0.0182(6) 0.0172(6) 0.0179(6) 0.0009(4) 0.0009(5) 0.0008(4)
C12 0.0189(6) 0.0119(5) 0.0207(6) -0.0021(4) 0.0020(5) 0.0019(4)
C1 0.0198(6) 0.0123(5) 0.0218(6) 0.0012(4) 0.0029(5) -0.0018(4)
C11 0.0174(6) 0.0157(6) 0.0171(5) -0.0012(4) 0.0024(4) 0.0022(4)
C6 0.0231(6) 0.0171(6) 0.0261(6) 0.0021(5) 0.0028(5) 0.0000(5)
C20 0.0288(7) 0.0217(6) 0.0237(6) -0.0011(5) 0.0092(5) -0.0041(5)
C9 0.0209(6) 0.0236(6) 0.0187(6) -0.0013(5) 0.0026(5) 0.0028(5)
C14 0.0209(6) 0.0153(6) 0.0196(6) 0.0023(4) 0.0048(5) -0.0001(4)
C7 0.0246(6) 0.0240(6) 0.0265(7) 0.0073(5) 0.0044(5) -0.0040(5)
C8 0.0224(6) 0.0314(7) 0.0201(6) 0.0032(5) 0.0046(5) -0.0007(5)
C17 0.0290(7) 0.0200(6) 0.0318(7) 0.0076(5) 0.0115(6) 0.0031(5)
C19 0.0283(7) 0.0393(8) 0.0228(6) 0.0028(6) 0.0032(5) -0.0055(6)
C18 0.0283(7) 0.0362(8) 0.0296(7) 0.0132(6) 0.0063(6) 0.0046(6)

loop_
_atom_type_symbol
_atom_type_description
_atom_type_scat_dispersion_real
_atom_type_scat_dispersion_imag
_atom_type_scat_source
C C 0.0033 0.0016 'International Tables Vol C Tables 4.2.6.8 and 6.1.1.4'
H H 0.0000 0.0000 'International Tables Vol C Tables 4.2.6.8 and 6.1.1.4'
F F 0.0171 0.0103 'International Tables Vol C Tables 4.2.6.8 and 6.1.1.4'
N N 0.0061 0.0033 'International Tables Vol C Tables 4.2.6.8 and 6.1.1.4'
O O 0.0106 0.0060 'International Tables Vol C Tables 4.2.6.8 and 6.1.1.4'

loop_
_geom_angle_atom_site_label_1
_geom_angle_atom_site_label_2
_geom_angle_atom_site_label_3
_geom_angle
C4 O1 C5 118.00(9)
C1 O2 C15 116.51(9)
C10 N1 H1 119.0(10)
C11 N1 C10 120.52(10)
C11 N1 H1 120.5(10)
C16 N4 H4A 112.4(10)
C16 N4 H4B 116.0(10)
H4A N4 H4B 111.5(15)
C4 C3 C13 120.07(10)
C4 C3 C2 120.13(10)
C2 C3 C13 119.78(10)
O1 C4 C3 116.93(10)
O1 C4 C11 122.19(10)
C3 C4 C11 120.88(10)
N2 C13 C3 178.44(13)
N4 C16 C15 120.98(11)
N4 C16 C17 122.32(11)
C15 C16 C17 116.62(12)
F2 C2 C3 118.33(10)
F2 C2 C1 120.79(10)
C1 C2 C3 120.88(11)
C10 C5 O1 121.15(10)
C6 C5 O1 117.00(10)
C6 C5 C10 121.85(11)
C16 C15 O2 115.08(11)
C20 C15 O2 122.17(10)
C20 C15 C16 122.69(11)
C5 C10 N1 119.09(11)
C5 C10 C9 118.84(11)
C9 C10 N1 122.06(10)
C1 C12 C14 117.77(10)
C11 C12 C1 122.16(10)
C11 C12 C14 120.07(11)
O2 C1 C12 120.33(10)
C2 C1 O2 120.81(11)
C2 C1 C12 118.71(10)
N1 C11 C4 118.99(10)
N1 C11 C12 123.78(10)
C12 C11 C4 117.23(11)
C5 C6 H6 120.6
C5 C6 C7 118.85(11)
C7 C6 H6 120.6
C15 C20 H20 120.3
C15 C20 C19 119.46(12)
C19 C20 H20 120.3
C10 C9 H9 120.1
C8 C9 C10 119.81(11)
C8 C9 H9 120.1
N3 C14 C12 179.54(14)
C6 C7 H7 119.9
C8 C7 C6 120.10(11)
C8 C7 H7 119.9
C9 C8 H8 119.7
C7 C8 C9 120.56(12)
C7 C8 H8 119.7
C16 C17 H17 119.3
C18 C17 C16 121.34(12)
C18 C17 H17 119.3
C20 C19 H19 120.4
C18 C19 C20 119.12(13)
C18 C19 H19 120.4
C17 C18 C19 120.75(12)
C17 C18 H18 119.6
C19 C18 H18 119.6

loop_
_geom_bond_atom_site_label_1
_geom_bond_atom_site_label_2
_geom_bond_distance
F2 C2 1.3497(13)
O1 C4 1.3598(13)
O1 C5 1.4031(14)
O2 C15 1.4126(15)
O2 C1 1.3686(14)
N1 C10 1.3988(15)
N1 C11 1.3675(15)
N1 H1 0.874(16)
N3 C14 1.1436(15)
N4 C16 1.3851(17)
N4 H4A 0.908(16)
N4 H4B 0.899(17)
N2 C13 1.1401(15)
C3 C4 1.3865(16)
C3 C13 1.4330(16)
C3 C2 1.4047(16)
C4 C11 1.4091(16)
C16 C15 1.3929(17)
C16 C17 1.3962(18)
C2 C1 1.3615(16)
C5 C10 1.3904(16)
C5 C6 1.3759(16)
C15 C20 1.3769(18)
C10 C9 1.3916(17)
C12 C1 1.4151(17)
C12 C11 1.4011(16)
C12 C14 1.4296(15)
C6 H6 0.9500
C6 C7 1.3928(18)
C20 H20 0.9500
C20 C19 1.3873(19)
C9 H9 0.9500
C9 C8 1.3859(18)
C7 H7 0.9500
C7 C8 1.3849(18)
C8 H8 0.9500
C17 H17 0.9500
C17 C18 1.378(2)
C19 H19 0.9500
C19 C18 1.384(2)
C18 H18 0.9500
